data_7132302
loop_
_publ_author_name
'Pramanik, Susnata'
'Khatua, Snehadrinarayan'
'Gaikwad, Sudhakar'
'Lyngkhoi, Deikrisha Lyngdoh'
'Kumar, Naveen'
'Ahamed, Rafiq'
'Samanta, Jayanta'

_publ_section_title
;
 Excitation wavelength-dependent multi-coloured and white-light emissive
 pyrene-based hydrazones: suppression of Kasha's rule
;
_journal_name_full 'Chemical Communications'
_journal_paper_doi 10.1039/D3CC04584F
_journal_year 2023
_chemical_formula_moiety '1.998(C11.009 H6.979 N0.997 O0.498)'
_chemical_formula_sum 'C22 H13.98 N2 O'
_chemical_formula_weight 322.33
_space_group_crystal_system monoclinic
_space_group_IT_number 4
_space_group_name_Hall 'P 2yb'
_space_group_name_H-M_alt 'P 1 21 1'
_atom_sites_solution_hydrogens geom
_atom_sites_solution_primary dual
_audit_creation_date 2023-09-12
_audit_creation_method
;
Olex2 1.3
(compiled 2020.02.04 svn.rd84adfe8 for OlexSys, GUI svn.r6032)
;
_audit_update_record
;
2023-09-12 deposited with the CCDC.	2023-11-02 downloaded from the CCDC.
;
_cell_angle_alpha 90
_cell_angle_beta 90.011(4)
_cell_angle_gamma 90
_cell_formula_units_Z 4
_cell_length_a 14.9310(11)
_cell_length_b 4.4906(3)
_cell_length_c 23.0319(16)
_cell_measurement_reflns_used 3716
_cell_measurement_temperature 273.15
_cell_measurement_theta_max 25.42
_cell_measurement_theta_min 2.23
_cell_volume 1544.27(19)
_computing_cell_refinement 'SAINT V8.38A (Bruker, 2018)'
_computing_data_reduction 'SAINT V8.38A (Bruker, 2018)'
_computing_molecular_graphics 'Olex2 1.3 (Dolomanov et al., 2009)'
_computing_publication_material 'Olex2 1.3 (Dolomanov et al., 2009)'
_computing_structure_refinement 'SHELXL 2018/3 (Sheldrick, 2015)'
_computing_structure_solution 'SHELXT 2018/2 (Sheldrick, 2018)'
_diffrn_ambient_temperature 273.15
_diffrn_measured_fraction_theta_full 0.992
_diffrn_measured_fraction_theta_max 0.992
_diffrn_measurement_device_type 'Bruker APEX-II CCD'
_diffrn_measurement_method '\f and \w scans'
_diffrn_radiation_type MoK\a
_diffrn_radiation_wavelength 0.71073
_diffrn_reflns_av_R_equivalents 0.0951
_diffrn_reflns_av_unetI/netI 0.1072
_diffrn_reflns_Laue_measured_fraction_full 0.992
_diffrn_reflns_Laue_measured_fraction_max 0.992
_diffrn_reflns_limit_h_max 18
_diffrn_reflns_limit_h_min -18
_diffrn_reflns_limit_k_max 5
_diffrn_reflns_limit_k_min -5
_diffrn_reflns_limit_l_max 28
_diffrn_reflns_limit_l_min -28
_diffrn_reflns_number 19788
_diffrn_reflns_point_group_measured_fraction_full 0.980
_diffrn_reflns_point_group_measured_fraction_max 0.981
_diffrn_reflns_theta_full 25.242
_diffrn_reflns_theta_max 25.676
_diffrn_reflns_theta_min 2.234
_diffrn_source_current 1.4
_diffrn_source_power 0.07
_diffrn_source_voltage 50.0
_diffrn_standards_number 0
_exptl_absorpt_coefficient_mu 0.086
_exptl_absorpt_correction_T_max 0.7456
_exptl_absorpt_correction_T_min 0.6011
_exptl_absorpt_correction_type multi-scan
_exptl_absorpt_process_details
;
SADABS-2016/2 (Bruker,2016/2) was used for absorption correction.
wR2(int) was 0.1285 before and 0.1007 after correction.
The Ratio of minimum to maximum transmission is 0.8062.
The \l/2 correction factor is Not present.
;
_exptl_crystal_colour 'clear reddish red'
_exptl_crystal_colour_lustre clear
_exptl_crystal_colour_modifier reddish
_exptl_crystal_colour_primary red
_exptl_crystal_density_diffrn 1.386
_exptl_crystal_description needle
_exptl_crystal_F_000 672
_exptl_crystal_size_max 0.2
_exptl_crystal_size_mid 0.07
_exptl_crystal_size_min 0.04
_refine_diff_density_max 0.484
_refine_diff_density_min -0.551
_refine_diff_density_rms 0.137
_refine_ls_abs_structure_details
;
 Flack x determined using 997 quotients [(I+)-(I-)]/[(I+)+(I-)]
 (Parsons, Flack and Wagner, Acta Cryst. B69 (2013) 249-259).
;
_refine_ls_abs_structure_Flack -1.4(10)
_refine_ls_extinction_coef 0.29(6)
_refine_ls_extinction_expression Fc^*^=kFc[1+0.001xFc^2^\l^3^/sin(2\q)]^-1/4^
_refine_ls_extinction_method 'SHELXL-2018/3 (Sheldrick 2018)'
_refine_ls_goodness_of_fit_ref 1.460
_refine_ls_hydrogen_treatment constr
_refine_ls_matrix_type full
_refine_ls_number_parameters 797
_refine_ls_number_reflns 5771
_refine_ls_number_restraints 2450
_refine_ls_restrained_S_all 1.250
_refine_ls_R_factor_all 0.1898
_refine_ls_R_factor_gt 0.1490
_refine_ls_shift/su_max 0.000
_refine_ls_shift/su_mean 0.000
_refine_ls_structure_factor_coef Fsqd
_refine_ls_weighting_details 'w=1/[\s^2^(Fo^2^)+(0.2000P)^2^] where P=(Fo^2^+2Fc^2^)/3'
_refine_ls_weighting_scheme calc
_refine_ls_wR_factor_gt 0.3912
_refine_ls_wR_factor_ref 0.4230
_reflns_Friedel_coverage 0.739
_reflns_Friedel_fraction_full 0.965
_reflns_Friedel_fraction_max 0.966
_reflns_number_gt 3513
_reflns_number_total 5771
_reflns_threshold_expression 'I > 2\s(I)'
_cod_data_source_file d3cc04584f2.cif
_cod_data_source_block 1
_cod_database_code 7132302
_shelx_shelxl_version_number 2018/3
_shelx_space_group_comment
;
The symmetry employed for this shelxl refinement is uniquely defined
by the following loop, which should always be used as a source of
symmetry information in preference to the above space-group names.
They are only intended as comments.
;
_shelx_estimated_absorpt_t_max 0.997
_shelx_estimated_absorpt_t_min 0.983
_olex2_refinement_description
;
1. Fixed Uiso
 At 1.2 times of:
  All C(H) groups, All N(H) groups
2. Restrained distances
 C26B_2-C25B_2 = C43B_1-C7B_1
 1.4 with sigma of 0.02
 C31B_2-C32B_2 = C30B_2-C31B_2 = C30B_2-C29B_2 = C29B_2-C38B_2
 1.39 with sigma of 0.02
 C42B_1-C12B_1 = C30B_1-C12B_1 = C10B_1-C30B_1 = C10B_1-C6B_1
 1.39 with sigma of 0.02
 C27B_2-C26B_2 = C28B_2-C27B_2 = C28B_2-C29B_2 = C29B_2-C38B_2 = C38B_2-C25B_2
 = C26B_2-C25B_2 = C7B_1-C43B_1 = C7B_1-C17B_1 = C17B_1-C29B_1 = C29B_1-C12B_1 =
  C42B_1-C12B_1
 1.39 with sigma of 0.02
 C21B_1-C9B_1 = O2B_2-C23B_2
 1.4 with sigma of 0.02
 C22B_2-N1B_2 \\sim N1B_2-C18B_2
 with sigma of 0.02
 C32B_1-C25B_1 \\sim C25B_1-C36B_1
 with sigma of 0.02
3. Uiso/Uaniso restraints and constraints
All non-hydrogen atoms have similar U: within 2A with sigma of 0.03 and sigma
for terminal atoms of 0.03 within 2A
Uanis(C22B_2) \\sim Ueq, Uanis(C32B_1) \\sim Ueq, Uanis(C21B_2) \\sim Ueq,
Uanis(C35B_1) \\sim Ueq, Uanis(C20B_2) \\sim Ueq, Uanis(C34B_1) \\sim Ueq,
Uanis(C19B_2) \\sim Ueq, Uanis(C33B_1) \\sim Ueq, Uanis(C18B_2) \\sim Ueq,
Uanis(C37B_1) \\sim Ueq, Uanis(C17B_2) \\sim Ueq, Uanis(C36B_1) \\sim Ueq,
Uanis(C26B_1) \\sim Ueq: with sigma of 0.02 and sigma for terminal atoms of 0.04
4. Rigid body (RIGU) restrains
 All non-hydrogen atoms
 with sigma for 1-2 distances of 0.004 and sigma for 1-3 distances of 0.004
5. Others
 Sof(O1B)=Sof(N1B)=Sof(H1B)=Sof(N2B)=Sof(C1B)=Sof(C2B)=Sof(C3B)=Sof(C4B)=
 Sof(H4B)=Sof(C5B)=Sof(H5B)=Sof(C6B)=Sof(H6B)=Sof(C7B)=Sof(C8B)=Sof(H8B)=
 Sof(C9B)=Sof(H9B)=Sof(C10B)=Sof(C12B)=Sof(H12B)=Sof(C13B)=Sof(H13B)=Sof(C14B)=
 Sof(C15B)=Sof(C16B)=Sof(C17B)=Sof(C18B)=Sof(H18B)=Sof(C19B)=Sof(H19B)=
 Sof(C20B)=Sof(H20B)=Sof(C21B)=Sof(H21B)=Sof(C22B)=Sof(H22B)=1-FVAR(1)
 Sof(C18B)=Sof(C23B)=Sof(C25B)=Sof(H)=Sof(C1B)=Sof(H1B)=Sof(C2B)=Sof(H2B)=
 Sof(C14B)=Sof(H14B)=Sof(O1B)=Sof(N2B)=Sof(C3B)=Sof(C13B)=Sof(C15B)=Sof(H15B)=
 Sof(N1B)=Sof(HA)=Sof(C16B)=Sof(H16B)=Sof(C4B)=Sof(C24B)=Sof(H24B)=Sof(C26B)=
 Sof(C37B)=Sof(C36B)=Sof(H36B)=Sof(C35B)=Sof(H35B)=Sof(C34B)=Sof(H34B)=
 Sof(C33B)=Sof(H33B)=Sof(C32B)=Sof(H32B)=Sof(C38B)=Sof(H38B)=Sof(N3B)=FVAR(1)
 Sof(O2B)=Sof(N3B)=Sof(N4B)=Sof(H4BA)=Sof(C23B)=Sof(C24B)=Sof(C25B)=Sof(C38B)=
 Sof(C37B)=Sof(C36B)=Sof(C35B)=Sof(H35B)=Sof(C34B)=Sof(H34B)=Sof(C33B)=
 Sof(H33B)=Sof(C32B)=Sof(C26B)=Sof(H26B)=Sof(C27B)=Sof(H27B)=Sof(C28B)=
 Sof(H28B)=Sof(C29B)=Sof(C30B)=Sof(H30B)=Sof(C31B)=Sof(H31B)=Sof(C44B)=
 Sof(H44B)=Sof(C43B)=Sof(H43B)=Sof(C42B)=Sof(H42B)=Sof(C41B)=Sof(H41B)=
 Sof(C40B)=Sof(H40B)=Sof(C39B)=1-FVAR(2)
 Sof(C21B)=Sof(C5B)=Sof(C11B)=Sof(HB)=Sof(C7B)=Sof(H7B)=Sof(C9B)=Sof(C44B)=
 Sof(C43B)=Sof(C42B)=Sof(C41B)=Sof(C40B)=Sof(C39B)=Sof(H39B)=Sof(C22B)=
 Sof(H22B)=Sof(C8B)=Sof(H8B)=Sof(C6B)=Sof(C10B)=Sof(H10B)=Sof(C12B)=Sof(C17B)=
 Sof(H17B)=Sof(C29B)=Sof(H29B)=Sof(C30B)=Sof(H30B)=Sof(C31B)=Sof(H31B)=
 Sof(C27B)=Sof(H27B)=Sof(C19B)=Sof(C28B)=Sof(H28B)=Sof(O2B)=Sof(HC)=Sof(C20B)=
 Sof(H20B)=FVAR(2)
 Sof(C11B)=Sof(H11B)=1-FVAR(3)
 Sof(N4B)=FVAR(3)
6.a Aromatic/amide H refined with riding coordinates:
 C11B(HB), C25B(H), C1B(H1B), C2B(H2B), C14B(H14B), C15B(H15B), N1B(HA),
 C16B(H16B), C7B(H7B), C39B(H39B), C22B(H22B), C8B(H8B), C10B(H10B), C17B(H17B),
  C24B(H24B), C29B(H29B), C30B(H30B), C31B(H31B), C27B(H27B), C28B(H28B),
 O2B(HC), C20B(H20B), C36B(H36B), C35B(H35B), C34B(H34B), C33B(H33B),
 C32B(H32B), C38B(H38B), N1B(H1B), N4B(H4BA), C4B(H4B), C5B(H5B), C6B(H6B),
 C8B(H8B), C9B(H9B), C11B(H11B), C12B(H12B), C13B(H13B), C18B(H18B), C19B(H19B),
  C20B(H20B), C21B(H21B), C22B(H22B), C35B(H35B), C34B(H34B), C33B(H33B),
 C26B(H26B), C27B(H27B), C28B(H28B), C30B(H30B), C31B(H31B), C44B(H44B),
 C43B(H43B), C42B(H42B), C41B(H41B), C40B(H40B)
6.b Fitted hexagon refined as free rotating group:
 C31B(C27B,C19B,C28B,O2B,C20B), C37B(C36B,C35B,C34B,C33B,C32B), C44B(C43B,C42B,
 C41B,C40B,C39B)
6.c Naphthalene refined as free rotating group:
 C2B(C14B,O1B,N2B,C3B,C13B,C15B,N1B,C16B,C4B), C9B(C44B,C43B,C42B,C41B,C40B,
 C39B,C22B,C8B,C6B), C23B(C24B,C25B,C38B,C37B,C36B,C35B,C34B,C33B,C32B)
;
_olex2_submission_special_instructions 'No special instructions were received'

loop_
_space_group_symop_operation_xyz
'x, y, z'
'-x, y+1/2, -z'

loop_
_atom_site_label
_atom_site_type_symbol
_atom_site_fract_x
_atom_site_fract_y
_atom_site_fract_z
_atom_site_U_iso_or_equiv
_atom_site_adp_type
_atom_site_occupancy
_atom_site_site_symmetry_order
_atom_site_calc_flag
_atom_site_refinement_flags_posn
_atom_site_refinement_flags_adp
_atom_site_refinement_flags_occupancy
_atom_site_disorder_assembly
_atom_site_disorder_group
C18B_1 O -0.6751(17) -0.593(7) -0.6708(10) 0.060(6) Uani 0.498(7) 1 d . U P A 1
C21B_1 O -0.4707(9) -0.460(5) -0.8287(9) 0.074(5) Uani 0.500(7) 1 d D U P B 1
C5B_1 N -0.3098(9) -0.686(3) -0.7753(6) 0.058(3) Uani 0.500(7) 1 d . U P B 1
C11B_1 N -0.3851(10) -0.809(4) -0.7555(7) 0.072(4) Uani 0.500(7) 1 d . U P B 1
HB_1 H -0.435436 -0.773517 -0.772300 0.087 Uiso 0.500(7) 1 calc R U P B 1
C23B_1 N -0.8302(9) -0.388(3) -0.7243(5) 0.049(3) Uani 0.498(7) 1 d . U P A 1
C25B_1 N -0.7588(18) -0.272(9) -0.743(2) 0.039(5) Uani 0.498(7) 1 d D U P A 1
H_1 H -0.708679 -0.315251 -0.727082 0.046 Uiso 0.498(7) 1 calc R U P A 1
C1B_1 C -0.7671(18) -1.292(8) -0.5132(13) 0.053(5) Uani 0.498(7) 1 d . U P A 1
H1B_1 H -0.772254 -1.415546 -0.481006 0.063 Uiso 0.498(7) 1 calc R U P A 1
C2B_1 C -1.0078(6) -1.194(2) -0.5477(4) 0.065(4) Uani 0.498(7) 1 d G U P A 1
H2B_1 H -1.063064 -1.260656 -0.534543 0.078 Uiso 0.498(7) 1 calc R U P A 1
C14B_1 C -0.9294(8) -1.298(2) -0.5222(4) 0.072(4) Uani 0.498(7) 1 d G U P A 1
H14B_1 H -0.932352 -1.434373 -0.491879 0.086 Uiso 0.498(7) 1 calc R U P A 1
O1B_1 C -0.8468(7) -1.198(3) -0.5419(5) 0.057(5) Uani 0.498(7) 1 d G U P A 1
N2B_1 C -0.8424(5) -0.993(3) -0.5871(5) 0.049(5) Uani 0.498(7) 1 d G U P A 1
C3B_1 C -0.9207(4) -0.889(2) -0.6127(3) 0.048(3) Uani 0.498(7) 1 d G U P A 1
C13B_1 C -1.0034(5) -0.9894(18) -0.5930(3) 0.061(4) Uani 0.498(7) 1 d G U P A 1
C15B_1 C -1.0817(4) -0.885(3) -0.6185(5) 0.077(5) Uani 0.498(7) 1 d G U P A 1
H15B_1 H -1.137020 -0.952360 -0.605366 0.092 Uiso 0.498(7) 1 calc R U P A 1
N1B_1 C -1.0774(5) -0.681(3) -0.6638(5) 0.073(5) Uani 0.498(7) 1 d G U P A 1
HA_1 H -1.129749 -0.611499 -0.680913 0.088 Uiso 0.498(7) 1 calc R U P A 1
C16B_1 C -0.9947(6) -0.581(2) -0.6835(4) 0.071(5) Uani 0.498(7) 1 d G U P A 1
H16B_1 H -0.991763 -0.444351 -0.713798 0.085 Uiso 0.498(7) 1 calc R U P A 1
C4B_1 C -0.9164(5) -0.685(2) -0.6580(4) 0.047(3) Uani 0.498(7) 1 d G U P A 1
C7B_1 C -0.1484(10) -0.505(5) -0.8152(8) 0.056(4) Uani 0.500(7) 1 d D U P B 1
H7B_1 H -0.150755 -0.647650 -0.785926 0.067 Uiso 0.500(7) 1 calc R U P B 1
C9B_1 C -0.3876(7) -0.381(3) -0.8488(5) 0.081(5) Uani 0.500(7) 1 d DG U P B 1
C44B_1 C -0.3108(8) -0.484(3) -0.8213(5) 0.066(5) Uani 0.500(7) 1 d G U P B 1
C43B_1 C -0.2270(7) -0.388(3) -0.8397(5) 0.053(4) Uani 0.500(7) 1 d DG U P B 1
C42B_1 C -0.2200(6) -0.188(3) -0.8855(5) 0.056(3) Uani 0.500(7) 1 d DG U P B 1
C41B_1 C -0.2968(6) -0.084(2) -0.9130(4) 0.066(4) Uani 0.500(7) 1 d G U P B 1
C40B_1 C -0.3806(6) -0.181(2) -0.8946(4) 0.079(5) Uani 0.500(7) 1 d G U P B 1
C39B_1 C -0.4574(6) -0.077(3) -0.9221(6) 0.082(5) Uani 0.500(7) 1 d G U P B 1
H39B_1 H -0.513474 -0.141386 -0.909844 0.098 Uiso 0.500(7) 1 calc R U P B 1
C22B_1 C -0.4504(8) 0.123(3) -0.9679(5) 0.090(6) Uani 0.500(7) 1 d G U P B 1
H22B_1 H -0.501747 0.192551 -0.986325 0.108 Uiso 0.500(7) 1 calc R U P B 1
C8B_1 C -0.3665(9) 0.219(3) -0.9863(5) 0.088(5) Uani 0.500(7) 1 d G U P B 1
H8B_1 H -0.361846 0.353345 -1.016936 0.106 Uiso 0.500(7) 1 calc R U P B 1
C6B_1 C -0.2898(8) 0.116(3) -0.9588(5) 0.065(4) Uani 0.500(7) 1 d DG U P B 1
C10B_1 C -0.2091(12) 0.219(4) -0.9787(8) 0.060(4) Uani 0.500(7) 1 d D U P B 1
H10B_1 H -0.206531 0.361651 -1.007914 0.072 Uiso 0.500(7) 1 calc R U P B 1
C12B_1 C -0.1367(11) -0.091(4) -0.9072(7) 0.057(4) Uani 0.500(7) 1 d D U P B 1
C17B_1 C -0.0656(13) -0.399(5) -0.8365(10) 0.058(5) Uani 0.500(7) 1 d D U P B 1
H17B_1 H -0.013449 -0.466863 -0.818786 0.070 Uiso 0.500(7) 1 calc R U P B 1
C24B_1 C -0.6787(17) -0.988(9) -0.5767(13) 0.045(6) Uani 0.498(7) 1 d . U P A 1
H24B_1 H -0.623852 -0.896448 -0.583614 0.054 Uiso 0.498(7) 1 calc R U P A 1
C26B_1 C -0.750(3) -0.698(8) -0.6514(11) 0.034(4) Uani 0.498(7) 1 d . U P A 1
C29B_1 C -0.0572(11) -0.200(4) -0.8816(6) 0.057(4) Uani 0.500(7) 1 d D U P B 1
H29B_1 H -0.001183 -0.140762 -0.894907 0.068 Uiso 0.500(7) 1 calc R U P B 1
C30B_1 C -0.1312(13) 0.105(4) -0.9543(7) 0.067(4) Uani 0.500(7) 1 d D U P B 1
H30B_1 H -0.075563 0.157983 -0.969185 0.080 Uiso 0.500(7) 1 calc R U P B 1
C31B_1 C -0.3073(9) -1.301(4) -0.6352(7) 0.092(6) Uani 0.500(7) 1 d G U P B 1
H31B_1 H -0.254890 -1.371283 -0.618174 0.110 Uiso 0.500(7) 1 calc R U P B 1
C27B_1 C -0.3030(7) -1.103(4) -0.6815(6) 0.078(5) Uani 0.500(7) 1 d G U P B 1
H27B_1 H -0.247638 -1.040297 -0.695373 0.094 Uiso 0.500(7) 1 calc R U P B 1
C19B_1 C -0.3813(9) -0.999(3) -0.7069(5) 0.065(4) Uani 0.500(7) 1 d G U P B 1
C28B_1 C -0.4640(7) -1.093(4) -0.6861(6) 0.082(5) Uani 0.500(7) 1 d G U P B 1
H28B_1 H -0.516448 -1.022877 -0.703181 0.098 Uiso 0.500(7) 1 calc R U P B 1
O2B_1 C -0.4684(8) -1.291(4) -0.6399(7) 0.104(7) Uani 0.500(7) 1 d G U P B 1
HC_1 H -0.523701 -1.353862 -0.625982 0.125 Uiso 0.500(7) 1 calc R U P B 1
C20B_1 C -0.3900(11) -1.395(3) -0.6144(6) 0.092(6) Uani 0.500(7) 1 d G U P B 1
H20B_1 H -0.392923 -1.528068 -0.583478 0.110 Uiso 0.500(7) 1 calc R U P B 1
C37B_1 C -0.7592(13) -0.068(7) -0.7923(13) 0.038(5) Uani 0.498(7) 1 d G U P A 1
C36B_1 C -0.6789(12) 0.047(7) -0.8129(14) 0.049(7) Uani 0.498(7) 1 d DG U P A 1
H36B_1 H -0.624964 -0.012077 -0.796307 0.059 Uiso 0.498(7) 1 calc R U P A 1
C35B_1 C -0.6792(13) 0.251(6) -0.8583(14) 0.049(6) Uani 0.498(7) 1 d G U P A 1
H35B_1 H -0.625484 0.328525 -0.872045 0.058 Uiso 0.498(7) 1 calc R U P A 1
C34B_1 C -0.7598(16) 0.340(7) -0.8830(13) 0.049(6) Uani 0.498(7) 1 d G U P A 1
H34B_1 H -0.760030 0.476303 -0.913394 0.058 Uiso 0.498(7) 1 calc R U P A 1
C33B_1 C -0.8401(13) 0.224(8) -0.8624(13) 0.051(6) Uani 0.498(7) 1 d G U P A 1
H33B_1 H -0.894058 0.283482 -0.879006 0.061 Uiso 0.498(7) 1 calc R U P A 1
C32B_1 C -0.8398(12) 0.020(8) -0.8171(13) 0.039(5) Uani 0.498(7) 1 d DG U P A 1
H32B_1 H -0.893540 -0.057121 -0.803268 0.047 Uiso 0.498(7) 1 calc R U P A 1
C38B_1 C -0.6822(19) -1.207(9) -0.5311(13) 0.052(5) Uani 0.498(7) 1 d . U P A 1
H38B_1 H -0.630595 -1.286314 -0.514552 0.063 Uiso 0.498(7) 1 calc R U P A 1
N3B_1 C -0.831(3) -0.587(8) -0.6857(13) 0.039(4) Uani 0.498(7) 1 d . U P A 1
N4B_1 C -0.752(3) -0.902(12) -0.6119(17) 0.041(5) Uani 0.54(2) 1 d . U P A 1
O1B_2 O -0.8277(17) -0.589(6) -0.6702(8) 0.055(5) Uani 0.502(7) 1 d . U P A 2
O2B_2 O -0.0291(9) -0.458(5) -0.8284(8) 0.075(5) Uani 0.500(7) 1 d D U P B 2
N1B_2 N -0.7410(18) -0.307(9) -0.7472(17) 0.039(5) Uani 0.502(7) 1 d D U P A 2
H1B_2 H -0.790737 -0.386051 -0.736318 0.046 Uiso 0.502(7) 1 calc R U P A 2
N2B_2 N -0.6686(8) -0.387(3) -0.7235(5) 0.048(3) Uani 0.502(7) 1 d . U P A 2
N3B_2 N -0.1898(10) -0.686(3) -0.7744(6) 0.061(3) Uani 0.500(7) 1 d . U P B 2
N4B_2 N -0.1167(10) -0.809(4) -0.7549(7) 0.072(4) Uani 0.500(7) 1 d . U P B 2
H4BA_2 H -0.066648 -0.771630 -0.771817 0.086 Uiso 0.500(7) 1 calc R U P B 2
C1B_2 C -0.750(3) -0.693(9) -0.6637(13) 0.042(6) Uani 0.502(7) 1 d . U P A 2
C2B_2 C -0.666(2) -0.582(9) -0.6851(15) 0.042(4) Uani 0.502(7) 1 d . U P A 2
C3B_2 C -0.5815(9) -0.682(4) -0.6580(6) 0.050(3) Uani 0.502(7) 1 d . U P A 2
C4B_2 C -0.5028(10) -0.593(5) -0.6817(7) 0.064(4) Uani 0.502(7) 1 d . U P A 2
H4B_2 H -0.504898 -0.462127 -0.712907 0.076 Uiso 0.502(7) 1 calc R U P A 2
C5B_2 C -0.4233(11) -0.681(5) -0.6631(7) 0.066(4) Uani 0.502(7) 1 d . U P A 2
H5B_2 H -0.371412 -0.609318 -0.680453 0.079 Uiso 0.502(7) 1 calc R U P A 2
C6B_2 C -0.4187(13) -0.868(5) -0.6204(8) 0.071(4) Uani 0.502(7) 1 d . U P A 2
H6B_2 H -0.362419 -0.925985 -0.607215 0.085 Uiso 0.502(7) 1 calc R U P A 2
C7B_2 C -0.4929(12) -0.986(4) -0.5937(8) 0.063(4) Uani 0.502(7) 1 d . U P A 2
C8B_2 C -0.4954(12) -1.204(4) -0.5470(8) 0.068(4) Uani 0.502(7) 1 d . U P A 2
H8B_2 H -0.440543 -1.280484 -0.534944 0.082 Uiso 0.502(7) 1 calc R U P A 2
C9B_2 C -0.5667(13) -1.304(5) -0.5199(8) 0.073(4) Uani 0.502(7) 1 d . U P A 2
H9B_2 H -0.561995 -1.432867 -0.488348 0.087 Uiso 0.502(7) 1 calc R U P A 2
C10B_2 C -0.6582(17) -1.200(9) -0.5427(14) 0.052(5) Uani 0.502(7) 1 d . U P A 2
C11B_2 C -0.7327(18) -1.300(8) -0.5136(15) 0.051(5) Uani 0.46(2) 1 d . U P A 2
H11B_2 H -0.727220 -1.427924 -0.482010 0.061 Uiso 0.46(2) 1 calc R U P A 2
C12B_2 C -0.8169(15) -1.205(5) -0.5326(10) 0.048(4) Uani 0.502(7) 1 d . U P A 2
H12B_2 H -0.868843 -1.274372 -0.514935 0.057 Uiso 0.502(7) 1 calc R U P A 2
C13B_2 C -0.8214(12) -1.003(4) -0.5785(8) 0.042(4) Uani 0.502(7) 1 d . U P A 2
H13B_2 H -0.876895 -0.945503 -0.592927 0.051 Uiso 0.502(7) 1 calc R U P A 2
C14B_2 C -0.748(3) -0.893(11) -0.6015(18) 0.035(5) Uani 0.502(7) 1 d . U P A 2
C15B_2 C -0.6598(18) -1.009(8) -0.5885(13) 0.042(4) Uani 0.502(7) 1 d . U P A 2
C16B_2 C -0.5814(9) -0.889(3) -0.6130(6) 0.042(3) Uani 0.502(7) 1 d . U P A 2
C17B_2 C -0.7408(17) -0.094(9) -0.7905(15) 0.042(5) Uani 0.502(7) 1 d . U P A 2
C18B_2 C -0.8187(17) 0.026(9) -0.8116(16) 0.049(5) Uani 0.502(7) 1 d D U P A 2
H18B_2 H -0.872577 -0.026205 -0.794219 0.059 Uiso 0.502(7) 1 calc R U P A 2
C19B_2 C -0.8201(16) 0.221(8) -0.8574(14) 0.050(5) Uani 0.502(7) 1 d . U P A 2
H19B_2 H -0.873613 0.304297 -0.870244 0.060 Uiso 0.502(7) 1 calc R U P A 2
C20B_2 C -0.7388(19) 0.292(7) -0.8843(15) 0.051(6) Uani 0.502(7) 1 d . U P A 2
H20B_2 H -0.737685 0.407601 -0.917815 0.061 Uiso 0.502(7) 1 calc R U P A 2
C21B_2 C -0.6644(17) 0.193(6) -0.8615(15) 0.041(5) Uani 0.502(7) 1 d . U P A 2
H21B_2 H -0.610173 0.254780 -0.877261 0.049 Uiso 0.502(7) 1 calc R U P A 2
C22B_2 C -0.6634(15) 0.003(7) -0.8158(14) 0.040(4) Uani 0.502(7) 1 d D U P A 2
H22B_2 H -0.608692 -0.062650 -0.801296 0.048 Uiso 0.502(7) 1 calc R U P A 2
C23B_2 C -0.1130(7) -0.382(3) -0.8482(5) 0.079(5) Uani 0.500(7) 1 d DG U P B 2
C24B_2 C -0.1901(8) -0.486(3) -0.8212(5) 0.063(4) Uani 0.500(7) 1 d G U P B 2
C25B_2 C -0.2737(7) -0.390(3) -0.8400(5) 0.053(4) Uani 0.500(7) 1 d DG U P B 2
C38B_2 C -0.2802(6) -0.190(3) -0.8859(5) 0.058(4) Uani 0.500(7) 1 d DG U P B 2
C37B_2 C -0.2030(6) -0.086(2) -0.9129(4) 0.066(4) Uani 0.500(7) 1 d G U P B 2
C36B_2 C -0.1194(6) -0.182(2) -0.8941(4) 0.076(5) Uani 0.500(7) 1 d G U P B 2
C35B_2 C -0.0423(6) -0.078(3) -0.9211(5) 0.084(5) Uani 0.500(7) 1 d G U P B 2
H35B_2 H 0.013635 -0.141963 -0.908500 0.101 Uiso 0.500(7) 1 calc R U P B 2
C34B_2 C -0.0488(8) 0.122(3) -0.9670(5) 0.084(5) Uani 0.500(7) 1 d G U P B 2
H34B_2 H 0.002836 0.191848 -0.985062 0.100 Uiso 0.500(7) 1 calc R U P B 2
C33B_2 C -0.1324(9) 0.218(3) -0.9858(5) 0.086(5) Uani 0.500(7) 1 d G U P B 2
H33B_2 H -0.136695 0.352184 -1.016498 0.103 Uiso 0.500(7) 1 calc R U P B 2
C32B_2 C -0.2095(8) 0.114(3) -0.9588(5) 0.069(4) Uani 0.500(7) 1 d DG U P B 2
C26B_2 C -0.3511(10) -0.513(5) -0.8150(8) 0.057(4) Uani 0.500(7) 1 d D U P B 2
H26B_2 H -0.347601 -0.654636 -0.785599 0.068 Uiso 0.500(7) 1 calc R U P B 2
C27B_2 C -0.4360(14) -0.411(6) -0.8368(11) 0.060(5) Uani 0.500(7) 1 d D U P B 2
H27B_2 H -0.488302 -0.485259 -0.820457 0.072 Uiso 0.500(7) 1 calc R U P B 2
C28B_2 C -0.4423(12) -0.203(4) -0.8819(7) 0.061(4) Uani 0.500(7) 1 d D U P B 2
H28B_2 H -0.498038 -0.141550 -0.895407 0.073 Uiso 0.500(7) 1 calc R U P B 2
C29B_2 C -0.3624(11) -0.088(4) -0.9069(7) 0.059(4) Uani 0.500(7) 1 d D U P B 2
C30B_2 C -0.3675(13) 0.107(4) -0.9537(7) 0.065(4) Uani 0.500(7) 1 d D U P B 2
H30B_2 H -0.422916 0.162092 -0.968629 0.078 Uiso 0.500(7) 1 calc R U P B 2
C31B_2 C -0.2894(12) 0.219(4) -0.9779(8) 0.060(4) Uani 0.500(7) 1 d D U P B 2
H31B_2 H -0.291855 0.362873 -1.006788 0.071 Uiso 0.500(7) 1 calc R U P B 2
C44B_2 C -0.1969(7) -1.105(3) -0.6815(6) 0.074(5) Uani 0.500(7) 1 d G U P B 2
H44B_2 H -0.252100 -1.042105 -0.695758 0.089 Uiso 0.500(7) 1 calc R U P B 2
C43B_2 C -0.1930(9) -1.303(4) -0.6353(6) 0.088(5) Uani 0.500(7) 1 d G U P B 2
H43B_2 H -0.245651 -1.373058 -0.618522 0.105 Uiso 0.500(7) 1 calc R U P B 2
C42B_2 C -0.1106(10) -1.396(3) -0.6140(6) 0.093(6) Uani 0.500(7) 1 d G U P B 2
H42B_2 H -0.107982 -1.529114 -0.583070 0.112 Uiso 0.500(7) 1 calc R U P B 2
C41B_2 C -0.0319(8) -1.292(4) -0.6391(7) 0.101(7) Uani 0.500(7) 1 d G U P B 2
H41B_2 H 0.023238 -1.354220 -0.624853 0.121 Uiso 0.500(7) 1 calc R U P B 2
C40B_2 C -0.0358(7) -1.093(4) -0.6853(7) 0.085(6) Uani 0.500(7) 1 d G U P B 2
H40B_2 H 0.016791 -1.023268 -0.702089 0.102 Uiso 0.500(7) 1 calc R U P B 2
C39B_2 C -0.1183(9) -1.000(3) -0.7066(5) 0.070(4) Uani 0.500(7) 1 d G U P B 2

loop_
_atom_site_aniso_label
_atom_site_aniso_U_11
_atom_site_aniso_U_22
_atom_site_aniso_U_33
_atom_site_aniso_U_23
_atom_site_aniso_U_13
_atom_site_aniso_U_12
C18B_1 0.040(7) 0.082(10) 0.056(13) 0.014(10) -0.001(7) 0.003(7)
C21B_1 0.073(9) 0.080(10) 0.068(8) 0.021(7) 0.007(7) 0.008(9)
C5B_1 0.059(7) 0.059(8) 0.055(7) -0.019(5) 0.008(6) -0.002(6)
C11B_1 0.063(7) 0.063(9) 0.091(9) 0.003(7) 0.004(7) -0.004(7)
C23B_1 0.053(7) 0.055(7) 0.039(6) -0.001(5) 0.003(5) 0.000(6)
C25B_1 0.034(9) 0.032(9) 0.050(10) -0.002(7) 0.002(7) 0.016(7)
C1B_1 0.073(10) 0.050(10) 0.034(8) 0.003(7) -0.001(10) 0.001(12)
C2B_1 0.073(8) 0.068(10) 0.054(8) -0.012(7) 0.029(7) -0.034(8)
C14B_1 0.083(8) 0.065(10) 0.066(9) -0.017(8) 0.012(7) -0.033(8)
O1B_1 0.068(9) 0.051(9) 0.051(9) 0.003(7) -0.004(8) -0.009(8)
N2B_1 0.051(7) 0.062(10) 0.034(8) -0.003(7) -0.003(6) -0.007(7)
C3B_1 0.045(6) 0.049(8) 0.049(7) -0.008(5) 0.011(6) -0.012(6)
C13B_1 0.060(7) 0.045(8) 0.078(9) -0.008(7) 0.033(7) -0.020(7)
C15B_1 0.064(9) 0.095(13) 0.071(10) -0.022(8) 0.016(8) -0.016(9)
N1B_1 0.047(7) 0.109(14) 0.064(9) -0.023(8) -0.015(7) 0.002(9)
C16B_1 0.053(7) 0.090(13) 0.068(10) -0.005(9) -0.008(7) 0.008(9)
C4B_1 0.038(6) 0.058(8) 0.046(7) -0.006(6) 0.000(5) -0.011(6)
C7B_1 0.064(8) 0.063(10) 0.041(8) 0.009(7) -0.004(7) -0.004(8)
C9B_1 0.078(9) 0.096(11) 0.068(10) 0.001(8) 0.007(8) 0.003(10)
C44B_1 0.070(9) 0.068(11) 0.060(10) -0.013(7) 0.001(9) -0.006(10)
C43B_1 0.062(8) 0.056(9) 0.041(7) -0.006(6) -0.004(7) 0.001(8)
C42B_1 0.081(7) 0.051(8) 0.035(7) -0.018(5) -0.003(7) -0.006(8)
C41B_1 0.088(8) 0.070(10) 0.040(8) -0.007(6) -0.001(7) 0.000(8)
C40B_1 0.095(9) 0.086(12) 0.057(10) -0.005(8) 0.009(8) -0.002(10)
C39B_1 0.097(10) 0.080(12) 0.069(10) -0.005(8) 0.010(8) 0.006(10)
C22B_1 0.101(11) 0.088(13) 0.080(12) 0.005(10) 0.009(10) 0.003(11)
C8B_1 0.100(9) 0.083(13) 0.080(12) 0.010(10) -0.009(9) -0.004(11)
C6B_1 0.088(8) 0.053(10) 0.056(9) -0.009(7) -0.001(8) -0.005(8)
C10B_1 0.087(8) 0.047(9) 0.045(8) 0.000(7) 0.008(7) -0.001(8)
C12B_1 0.077(7) 0.057(9) 0.038(7) -0.012(6) -0.018(6) -0.013(8)
C17B_1 0.054(10) 0.062(11) 0.058(10) -0.003(7) 0.000(9) -0.019(10)
C24B_1 0.045(9) 0.047(10) 0.044(13) -0.012(9) -0.007(8) 0.003(9)
C26B_1 0.039(6) 0.047(8) 0.016(8) -0.022(6) -0.001(6) 0.000(6)
C29B_1 0.069(8) 0.060(9) 0.043(7) -0.013(6) -0.003(7) -0.014(8)
C30B_1 0.081(8) 0.074(10) 0.045(8) -0.004(7) -0.006(7) -0.011(8)
C31B_1 0.091(11) 0.087(14) 0.098(12) 0.004(10) 0.007(10) -0.001(11)
C27B_1 0.061(8) 0.077(12) 0.096(12) 0.003(9) -0.006(8) -0.016(9)
C19B_1 0.063(8) 0.058(9) 0.075(9) -0.009(7) 0.003(7) -0.006(8)
C28B_1 0.071(9) 0.088(13) 0.086(11) 0.006(10) -0.002(9) -0.013(10)
O2B_1 0.100(12) 0.092(14) 0.120(15) 0.024(12) -0.001(11) -0.028(12)
C20B_1 0.101(12) 0.086(14) 0.088(13) 0.013(11) 0.019(10) -0.002(11)
C37B_1 0.038(10) 0.036(9) 0.041(8) -0.001(6) -0.008(8) 0.005(8)
C36B_1 0.038(10) 0.048(12) 0.063(10) -0.002(9) -0.002(9) 0.011(9)
C35B_1 0.039(10) 0.044(13) 0.063(10) -0.005(9) 0.015(8) 0.011(9)
C34B_1 0.045(11) 0.051(12) 0.050(9) 0.009(8) 0.010(8) 0.016(9)
C33B_1 0.042(10) 0.057(10) 0.052(9) 0.007(8) -0.012(8) 0.002(9)
C32B_1 0.023(9) 0.052(9) 0.043(8) -0.004(7) -0.009(8) -0.004(8)
C38B_1 0.060(11) 0.050(10) 0.047(13) -0.006(8) -0.012(10) 0.011(11)
N3B_1 0.043(7) 0.044(9) 0.029(10) -0.011(6) -0.005(7) -0.009(7)
N4B_1 0.033(7) 0.051(10) 0.039(11) -0.007(8) -0.008(7) -0.003(7)
O1B_2 0.041(6) 0.075(9) 0.048(11) 0.014(9) 0.010(8) 0.001(6)
O2B_2 0.069(8) 0.081(10) 0.074(8) 0.026(7) -0.001(7) 0.005(8)
N1B_2 0.037(9) 0.043(12) 0.035(8) -0.007(7) 0.007(8) 0.002(9)
N2B_2 0.045(6) 0.059(7) 0.039(6) 0.002(5) 0.004(5) 0.006(6)
N3B_2 0.063(7) 0.059(8) 0.062(7) -0.016(6) -0.012(6) 0.004(6)
N4B_2 0.057(7) 0.066(10) 0.093(10) 0.006(7) -0.001(7) 0.006(7)
C1B_2 0.038(7) 0.042(9) 0.045(13) 0.008(10) 0.002(9) -0.003(7)
C2B_2 0.036(7) 0.053(9) 0.036(10) -0.003(7) 0.005(7) 0.004(7)
C3B_2 0.041(6) 0.060(8) 0.049(7) -0.002(6) 0.002(5) 0.009(6)
C4B_2 0.048(7) 0.078(11) 0.065(9) -0.004(8) 0.007(6) 0.000(8)
C5B_2 0.045(7) 0.096(12) 0.056(8) -0.023(7) 0.009(6) 0.007(8)
C6B_2 0.061(8) 0.082(11) 0.070(9) -0.023(7) -0.006(7) 0.022(8)
C7B_2 0.060(7) 0.054(9) 0.076(9) -0.004(7) -0.028(7) 0.023(7)
C8B_2 0.069(8) 0.063(10) 0.074(10) 0.004(7) -0.026(7) 0.031(8)
C9B_2 0.073(9) 0.073(11) 0.072(10) -0.013(8) -0.010(7) 0.029(9)
C10B_2 0.063(9) 0.048(9) 0.045(11) 0.001(8) 0.001(8) 0.009(9)
C11B_2 0.069(10) 0.041(10) 0.042(10) 0.009(8) 0.002(10) 0.008(11)
C12B_2 0.051(8) 0.042(9) 0.050(9) 0.005(7) 0.008(7) -0.013(7)
C13B_2 0.040(6) 0.035(8) 0.051(8) -0.001(6) 0.003(6) 0.003(6)
C14B_2 0.045(7) 0.024(8) 0.037(12) -0.001(8) 0.004(8) -0.001(7)
C15B_2 0.054(8) 0.039(9) 0.032(10) -0.014(7) 0.002(7) 0.010(7)
C16B_2 0.038(6) 0.042(7) 0.046(7) -0.007(5) -0.015(5) 0.016(5)
C17B_2 0.037(8) 0.042(9) 0.046(8) -0.001(7) 0.001(7) 0.006(8)
C18B_2 0.032(9) 0.056(9) 0.060(11) -0.005(8) -0.006(9) -0.006(9)
C19B_2 0.032(9) 0.061(10) 0.058(9) -0.002(8) -0.019(7) 0.007(8)
C20B_2 0.054(10) 0.050(11) 0.050(9) 0.008(8) 0.003(8) 0.018(9)
C21B_2 0.036(8) 0.033(10) 0.055(8) -0.005(7) 0.013(7) 0.016(7)
C22B_2 0.026(7) 0.042(9) 0.051(8) -0.003(7) 0.006(6) 0.024(7)
C23B_2 0.080(9) 0.088(11) 0.069(10) -0.004(8) -0.012(8) -0.001(10)
C24B_2 0.070(9) 0.058(10) 0.062(10) -0.018(7) -0.004(9) 0.009(9)
C25B_2 0.057(8) 0.058(9) 0.045(8) -0.003(6) 0.005(7) -0.005(8)
C38B_2 0.083(7) 0.056(9) 0.036(7) -0.017(5) 0.001(7) 0.003(8)
C37B_2 0.088(8) 0.068(10) 0.042(8) -0.007(6) 0.003(7) 0.002(8)
C36B_2 0.093(9) 0.083(12) 0.052(9) -0.012(7) -0.012(8) 0.001(9)
C35B_2 0.095(10) 0.088(12) 0.069(10) -0.008(8) -0.015(8) -0.007(10)
C34B_2 0.094(10) 0.090(12) 0.067(10) -0.006(9) -0.004(10) -0.001(11)
C33B_2 0.096(9) 0.084(13) 0.077(12) 0.008(10) 0.013(9) 0.006(10)
C32B_2 0.088(8) 0.059(10) 0.059(9) -0.007(7) 0.000(8) 0.005(8)
C26B_2 0.061(8) 0.072(10) 0.038(8) 0.008(7) 0.003(7) -0.001(8)
C27B_2 0.053(10) 0.067(11) 0.059(10) -0.006(8) -0.001(10) 0.016(11)
C28B_2 0.070(8) 0.070(10) 0.043(7) -0.014(6) 0.001(7) 0.013(8)
C29B_2 0.082(8) 0.056(9) 0.039(7) -0.013(6) 0.014(7) 0.011(8)
C30B_2 0.085(8) 0.069(9) 0.040(7) -0.010(6) 0.010(7) 0.016(8)
C31B_2 0.086(8) 0.045(10) 0.047(8) -0.003(7) -0.012(7) -0.002(8)
C44B_2 0.066(9) 0.078(12) 0.079(10) -0.007(8) -0.006(8) 0.006(9)
C43B_2 0.089(11) 0.082(13) 0.092(12) 0.001(9) -0.004(10) 0.006(11)
C42B_2 0.097(11) 0.089(14) 0.094(14) 0.018(11) -0.016(10) 0.010(11)
C41B_2 0.094(12) 0.092(15) 0.117(15) 0.025(12) -0.002(11) 0.031(12)
C40B_2 0.061(9) 0.093(14) 0.102(13) 0.019(11) -0.003(9) 0.001(10)
C39B_2 0.065(8) 0.069(11) 0.076(10) -0.002(8) 0.002(7) 0.023(8)

loop_
_atom_type_symbol
_atom_type_description
_atom_type_scat_dispersion_real
_atom_type_scat_dispersion_imag
_atom_type_scat_source
C C 0.0033 0.0016 'International Tables Vol C Tables 4.2.6.8 and 6.1.1.4'
H H 0.0000 0.0000 'International Tables Vol C Tables 4.2.6.8 and 6.1.1.4'
N N 0.0061 0.0033 'International Tables Vol C Tables 4.2.6.8 and 6.1.1.4'
O O 0.0106 0.0060 'International Tables Vol C Tables 4.2.6.8 and 6.1.1.4'

loop_
_geom_angle_atom_site_label_1
_geom_angle_atom_site_label_2
_geom_angle_atom_site_label_3
_geom_angle
_geom_angle_site_symmetry_1
_geom_angle_site_symmetry_3
_geom_angle_publ_flag
C11B_1 C5B_1 C44B_1 121.3(13) . . ?
C5B_1 C11B_1 HB_1 120.4 . . ?
C5B_1 C11B_1 C19B_1 119.2(14) . . ?
C19B_1 C11B_1 HB_1 120.4 . . ?
N3B_1 C23B_1 C25B_1 123(3) . . ?
C23B_1 C25B_1 H_1 119.1 . . ?
C23B_1 C25B_1 C37B_1 122(2) . . ?
C37B_1 C25B_1 H_1 119.1 . . ?
O1B_1 C1B_1 H1B_1 118.5 . . ?
C38B_1 C1B_1 H1B_1 118.5 . . ?
C38B_1 C1B_1 O1B_1 123(2) . . ?
C14B_1 C2B_1 H2B_1 120.0 . . ?
C14B_1 C2B_1 C13B_1 120.0 . . ?
C13B_1 C2B_1 H2B_1 120.0 . . ?
C2B_1 C14B_1 H14B_1 120.0 . . ?
C2B_1 C14B_1 O1B_1 120.0 . . ?
O1B_1 C14B_1 H14B_1 120.0 . . ?
C14B_1 O1B_1 C1B_1 119.6(12) . . ?
N2B_1 O1B_1 C1B_1 120.3(12) . . ?
N2B_1 O1B_1 C14B_1 120.0 . . ?
O1B_1 N2B_1 N4B_1 120.0(15) . . ?
C3B_1 N2B_1 O1B_1 120.0 . . ?
C3B_1 N2B_1 N4B_1 119.8(15) . . ?
N2B_1 C3B_1 C13B_1 120.0 . . ?
N2B_1 C3B_1 C4B_1 120.0 . . ?
C13B_1 C3B_1 C4B_1 120.0 . . ?
C3B_1 C13B_1 C2B_1 120.0 . . ?
C15B_1 C13B_1 C2B_1 120.0 . . ?
C15B_1 C13B_1 C3B_1 120.0 . . ?
C13B_1 C15B_1 H15B_1 120.0 . . ?
C13B_1 C15B_1 N1B_1 120.0 . . ?
N1B_1 C15B_1 H15B_1 120.0 . . ?
C15B_1 N1B_1 HA_1 120.0 . . ?
C15B_1 N1B_1 C16B_1 120.0 . . ?
C16B_1 N1B_1 HA_1 120.0 . . ?
N1B_1 C16B_1 H16B_1 120.0 . . ?
C4B_1 C16B_1 N1B_1 120.0 . . ?
C4B_1 C16B_1 H16B_1 120.0 . . ?
C3B_1 C4B_1 N3B_1 123.8(14) . . ?
C16B_1 C4B_1 C3B_1 120.0 . . ?
C16B_1 C4B_1 N3B_1 116.0(14) . . ?
C43B_1 C7B_1 H7B_1 121.1 . . ?
C43B_1 C7B_1 C17B_1 117.7(15) . . ?
C17B_1 C7B_1 H7B_1 121.1 . . ?
C21B_1 C9B_1 C44B_1 120.3(9) . . ?
C9B_1 C44B_1 C5B_1 125.0(9) . . ?
C9B_1 C44B_1 C43B_1 120.0 . . ?
C43B_1 C44B_1 C5B_1 115.0(9) . . ?
C44B_1 C43B_1 C7B_1 120.9(9) . . ?
C42B_1 C43B_1 C7B_1 118.9(9) . . ?
C42B_1 C43B_1 C44B_1 120.0 . . ?
C43B_1 C42B_1 C41B_1 120.0 . . ?
C43B_1 C42B_1 C12B_1 122.4(9) . . ?
C41B_1 C42B_1 C12B_1 117.5(9) . . ?
C42B_1 C41B_1 C40B_1 120.0 . . ?
C42B_1 C41B_1 C6B_1 120.0 . . ?
C40B_1 C41B_1 C6B_1 120.0 . . ?
C41B_1 C40B_1 C9B_1 120.0 . . ?
C39B_1 C40B_1 C9B_1 120.0 . . ?
C39B_1 C40B_1 C41B_1 120.0 . . ?
C40B_1 C39B_1 H39B_1 120.0 . . ?
C40B_1 C39B_1 C22B_1 120.0 . . ?
C22B_1 C39B_1 H39B_1 120.0 . . ?
C39B_1 C22B_1 H22B_1 120.0 . . ?
C8B_1 C22B_1 C39B_1 120.0 . . ?
C8B_1 C22B_1 H22B_1 120.0 . . ?
C22B_1 C8B_1 H8B_1 120.0 . . ?
C22B_1 C8B_1 C6B_1 120.0 . . ?
C6B_1 C8B_1 H8B_1 120.0 . . ?
C8B_1 C6B_1 C41B_1 120.0 . . ?
C10B_1 C6B_1 C41B_1 122.7(9) . . ?
C10B_1 C6B_1 C8B_1 117.3(9) . . ?
C6B_1 C10B_1 H10B_1 120.8 . . ?
C6B_1 C10B_1 C30B_1 118.4(15) . . ?
C30B_1 C10B_1 H10B_1 120.8 . . ?
C42B_1 C12B_1 C29B_1 119.0(13) . . ?
C30B_1 C12B_1 C42B_1 121.5(15) . . ?
C30B_1 C12B_1 C29B_1 119.5(15) . . ?
C7B_1 C17B_1 H17B_1 117.9 . . ?
C29B_1 C17B_1 C7B_1 124.1(18) . . ?
C29B_1 C17B_1 H17B_1 117.9 . . ?
C38B_1 C24B_1 H24B_1 117.3 . . ?
N4B_1 C24B_1 H24B_1 117.3 . . ?
N4B_1 C24B_1 C38B_1 125(3) . . ?
C18B_1 C26B_1 N3B_1 113(3) . . ?
N4B_1 C26B_1 C18B_1 121(4) . . ?
N4B_1 C26B_1 N3B_1 126(4) . . ?
C12B_1 C29B_1 H29B_1 121.2 . . ?
C17B_1 C29B_1 C12B_1 117.7(16) . . ?
C17B_1 C29B_1 H29B_1 121.2 . . ?
C10B_1 C30B_1 C12B_1 119.8(17) . . ?
C10B_1 C30B_1 H30B_1 120.1 . . ?
C12B_1 C30B_1 H30B_1 120.1 . . ?
C27B_1 C31B_1 H31B_1 120.0 . . ?
C27B_1 C31B_1 C20B_1 120.0 . . ?
C20B_1 C31B_1 H31B_1 120.0 . . ?
C31B_1 C27B_1 H27B_1 120.0 . . ?
C19B_1 C27B_1 C31B_1 120.0 . . ?
C19B_1 C27B_1 H27B_1 120.0 . . ?
C27B_1 C19B_1 C11B_1 125.0(10) . . ?
C27B_1 C19B_1 C28B_1 120.0 . . ?
C28B_1 C19B_1 C11B_1 115.0(10) . . ?
C19B_1 C28B_1 H28B_1 120.0 . . ?
O2B_1 C28B_1 C19B_1 120.0 . . ?
O2B_1 C28B_1 H28B_1 120.0 . . ?
C28B_1 O2B_1 HC_1 120.0 . . ?
C28B_1 O2B_1 C20B_1 120.0 . . ?
C20B_1 O2B_1 HC_1 120.0 . . ?
C31B_1 C20B_1 H20B_1 120.0 . . ?
O2B_1 C20B_1 C31B_1 120.0 . . ?
O2B_1 C20B_1 H20B_1 120.0 . . ?
C36B_1 C37B_1 C25B_1 119.8(9) . . ?
C36B_1 C37B_1 C32B_1 120.0 . . ?
C32B_1 C37B_1 C25B_1 120.2(9) . . ?
C37B_1 C36B_1 H36B_1 120.0 . . ?
C37B_1 C36B_1 C35B_1 120.0 . . ?
C35B_1 C36B_1 H36B_1 120.0 . . ?
C36B_1 C35B_1 H35B_1 120.0 . . ?
C34B_1 C35B_1 C36B_1 120.00(5) . . ?
C34B_1 C35B_1 H35B_1 120.0 . . ?
C35B_1 C34B_1 H34B_1 120.0 . . ?
C35B_1 C34B_1 C33B_1 120.0 . . ?
C33B_1 C34B_1 H34B_1 120.0 . . ?
C34B_1 C33B_1 H33B_1 120.0 . . ?
C34B_1 C33B_1 C32B_1 120.0 . . ?
C32B_1 C33B_1 H33B_1 120.0 . . ?
C37B_1 C32B_1 H32B_1 120.0 . . ?
C33B_1 C32B_1 C37B_1 120.00(5) . . ?
C33B_1 C32B_1 H32B_1 120.0 . . ?
C1B_1 C38B_1 C24B_1 116(2) . . ?
C1B_1 C38B_1 H38B_1 122.0 . . ?
C24B_1 C38B_1 H38B_1 122.0 . . ?
C23B_1 N3B_1 C4B_1 121(3) . . ?
C23B_1 N3B_1 C26B_1 126(3) . . ?
C4B_1 N3B_1 C26B_1 111(2) . . ?
C24B_1 N4B_1 N2B_1 113(3) . . ?
C26B_1 N4B_1 N2B_1 118(4) . . ?
C26B_1 N4B_1 C24B_1 126(4) . . ?
N2B_2 N1B_2 H1B_2 119.8 . . ?
N2B_2 N1B_2 C17B_2 120(2) . . ?
C17B_2 N1B_2 H1B_2 119.8 . . ?
C2B_2 N2B_2 N1B_2 122(3) . . ?
N4B_2 N3B_2 C24B_2 122.5(14) . . ?
N3B_2 N4B_2 H4BA_2 119.4 . . ?
N3B_2 N4B_2 C39B_2 121.1(14) . . ?
C39B_2 N4B_2 H4BA_2 119.4 . . ?
O1B_2 C1B_2 C2B_2 129(3) . . ?
O1B_2 C1B_2 C14B_2 108(3) . . ?
C2B_2 C1B_2 C14B_2 117(3) . . ?
N2B_2 C2B_2 C1B_2 117(3) . . ?
N2B_2 C2B_2 C3B_2 123(3) . . ?
C1B_2 C2B_2 C3B_2 120(3) . . ?
C4B_2 C3B_2 C2B_2 118.8(18) . . ?
C4B_2 C3B_2 C16B_2 119.7(14) . . ?
C16B_2 C3B_2 C2B_2 121.2(17) . . ?
C3B_2 C4B_2 H4B_2 118.0 . . ?
C5B_2 C4B_2 C3B_2 124.1(19) . . ?
C5B_2 C4B_2 H4B_2 118.0 . . ?
C4B_2 C5B_2 H5B_2 120.4 . . ?
C6B_2 C5B_2 C4B_2 119.2(19) . . ?
C6B_2 C5B_2 H5B_2 120.4 . . ?
C5B_2 C6B_2 H6B_2 118.4 . . ?
C5B_2 C6B_2 C7B_2 123.1(18) . . ?
C7B_2 C6B_2 H6B_2 118.4 . . ?
C6B_2 C7B_2 C8B_2 127.6(16) . . ?
C6B_2 C7B_2 C16B_2 118.6(17) . . ?
C8B_2 C7B_2 C16B_2 113.8(17) . . ?
C7B_2 C8B_2 H8B_2 116.5 . . ?
C9B_2 C8B_2 C7B_2 127.0(17) . . ?
C9B_2 C8B_2 H8B_2 116.5 . . ?
C8B_2 C9B_2 H9B_2 121.5 . . ?
C8B_2 C9B_2 C10B_2 117.0(19) . . ?
C10B_2 C9B_2 H9B_2 121.5 . . ?
C11B_2 C10B_2 C9B_2 117(2) . . ?
C15B_2 C10B_2 C9B_2 118(2) . . ?
C15B_2 C10B_2 C11B_2 125(2) . . ?
C10B_2 C11B_2 H11B_2 120.8 . . ?
C10B_2 C11B_2 C12B_2 118(2) . . ?
C12B_2 C11B_2 H11B_2 120.8 . . ?
C11B_2 C12B_2 H12B_2 120.7 . . ?
C13B_2 C12B_2 C11B_2 118.6(19) . . ?
C13B_2 C12B_2 H12B_2 120.7 . . ?
C12B_2 C13B_2 H13B_2 119.7 . . ?
C14B_2 C13B_2 C12B_2 121(2) . . ?
C14B_2 C13B_2 H13B_2 119.7 . . ?
C13B_2 C14B_2 C1B_2 122(4) . . ?
C13B_2 C14B_2 C15B_2 123(3) . . ?
C15B_2 C14B_2 C1B_2 113(4) . . ?
C10B_2 C15B_2 C14B_2 114(3) . . ?
C10B_2 C15B_2 C16B_2 123(2) . . ?
C16B_2 C15B_2 C14B_2 122(3) . . ?
C3B_2 C16B_2 C7B_2 115.3(15) . . ?
C3B_2 C16B_2 C15B_2 123.6(17) . . ?
C15B_2 C16B_2 C7B_2 121.1(19) . . ?
C18B_2 C17B_2 N1B_2 121.8(17) . . ?
C22B_2 C17B_2 N1B_2 122.0(17) . . ?
C22B_2 C17B_2 C18B_2 116.1(16) . . ?
C17B_2 C18B_2 H18B_2 118.7 . . ?
C19B_2 C18B_2 C17B_2 122.6(19) . . ?
C19B_2 C18B_2 H18B_2 118.7 . . ?
C18B_2 C19B_2 H19B_2 120.9 . . ?
C18B_2 C19B_2 C20B_2 118.2(19) . . ?
C20B_2 C19B_2 H19B_2 120.9 . . ?
C19B_2 C20B_2 H20B_2 120.6 . . ?
C21B_2 C20B_2 C19B_2 118.8(18) . . ?
C21B_2 C20B_2 H20B_2 120.6 . . ?
C20B_2 C21B_2 H21B_2 118.8 . . ?
C20B_2 C21B_2 C22B_2 122.5(18) . . ?
C22B_2 C21B_2 H21B_2 118.8 . . ?
C17B_2 C22B_2 H22B_2 119.3 . . ?
C21B_2 C22B_2 C17B_2 121.5(17) . . ?
C21B_2 C22B_2 H22B_2 119.3 . . ?
O2B_2 C23B_2 C24B_2 121.4(9) . . ?
C23B_2 C24B_2 N3B_2 123.9(9) . . ?
C25B_2 C24B_2 N3B_2 116.1(9) . . ?
C25B_2 C24B_2 C23B_2 120.0 . . ?
C24B_2 C25B_2 C38B_2 120.0 . . ?
C24B_2 C25B_2 C26B_2 119.2(10) . . ?
C38B_2 C25B_2 C26B_2 120.6(10) . . ?
C25B_2 C38B_2 C29B_2 122.3(9) . . ?
C37B_2 C38B_2 C25B_2 120.0 . . ?
C37B_2 C38B_2 C29B_2 117.7(9) . . ?
C38B_2 C37B_2 C32B_2 120.0 . . ?
C36B_2 C37B_2 C38B_2 120.0 . . ?
C36B_2 C37B_2 C32B_2 120.0 . . ?
C37B_2 C36B_2 C23B_2 120.0 . . ?
C35B_2 C36B_2 C23B_2 120.0 . . ?
C35B_2 C36B_2 C37B_2 120.0 . . ?
C36B_2 C35B_2 H35B_2 120.0 . . ?
C34B_2 C35B_2 C36B_2 120.0 . . ?
C34B_2 C35B_2 H35B_2 120.0 . . ?
C35B_2 C34B_2 H34B_2 120.0 . . ?
C35B_2 C34B_2 C33B_2 120.0 . . ?
C33B_2 C34B_2 H34B_2 120.0 . . ?
C34B_2 C33B_2 H33B_2 120.0 . . ?
C34B_2 C33B_2 C32B_2 120.0 . . ?
C32B_2 C33B_2 H33B_2 120.0 . . ?
C33B_2 C32B_2 C37B_2 120.0 . . ?
C31B_2 C32B_2 C37B_2 122.1(9) . . ?
C31B_2 C32B_2 C33B_2 117.9(9) . . ?
C25B_2 C26B_2 H26B_2 121.5 . . ?
C25B_2 C26B_2 C27B_2 117.1(16) . . ?
C27B_2 C26B_2 H26B_2 121.5 . . ?
C26B_2 C27B_2 H27B_2 118.9 . . ?
C28B_2 C27B_2 C26B_2 122.2(19) . . ?
C28B_2 C27B_2 H27B_2 118.9 . . ?
C27B_2 C28B_2 H28B_2 120.5 . . ?
C27B_2 C28B_2 C29B_2 119.0(17) . . ?
C29B_2 C28B_2 H28B_2 120.5 . . ?
C38B_2 C29B_2 C28B_2 118.7(14) . . ?
C30B_2 C29B_2 C38B_2 121.4(15) . . ?
C30B_2 C29B_2 C28B_2 119.8(15) . . ?
C29B_2 C30B_2 H30B_2 120.2 . . ?
C31B_2 C30B_2 C29B_2 119.6(17) . . ?
C31B_2 C30B_2 H30B_2 120.2 . . ?
C32B_2 C31B_2 C30B_2 119.0(16) . . ?
C32B_2 C31B_2 H31B_2 120.5 . . ?
C30B_2 C31B_2 H31B_2 120.5 . . ?
C43B_2 C44B_2 H44B_2 120.0 . . ?
C43B_2 C44B_2 C39B_2 120.0 . . ?
C39B_2 C44B_2 H44B_2 120.0 . . ?
C44B_2 C43B_2 H43B_2 120.0 . . ?
C42B_2 C43B_2 C44B_2 120.0 . . ?
C42B_2 C43B_2 H43B_2 120.0 . . ?
C43B_2 C42B_2 H42B_2 120.0 . . ?
C43B_2 C42B_2 C41B_2 120.0 . . ?
C41B_2 C42B_2 H42B_2 120.0 . . ?
C42B_2 C41B_2 H41B_2 120.0 . . ?
C42B_2 C41B_2 C40B_2 120.0 . . ?
C40B_2 C41B_2 H41B_2 120.0 . . ?
C41B_2 C40B_2 H40B_2 120.0 . . ?
C39B_2 C40B_2 C41B_2 120.0 . . ?
C39B_2 C40B_2 H40B_2 120.0 . . ?
C44B_2 C39B_2 N4B_2 123.3(10) . . ?
C40B_2 C39B_2 N4B_2 116.6(10) . . ?
C40B_2 C39B_2 C44B_2 120.0 . . ?

loop_
_geom_bond_atom_site_label_1
_geom_bond_atom_site_label_2
_geom_bond_distance
_geom_bond_site_symmetry_2
_geom_bond_publ_flag
C18B_1 C26B_1 1.30(4) . ?
C21B_1 C9B_1 1.371(15) . ?
C5B_1 C11B_1 1.33(2) . ?
C5B_1 C44B_1 1.394(17) . ?
C11B_1 HB_1 0.8600 . ?
C11B_1 C19B_1 1.407(17) . ?
C23B_1 C25B_1 1.27(3) . ?
C23B_1 N3B_1 1.26(4) . ?
C25B_1 H_1 0.8600 . ?
C25B_1 C37B_1 1.45(4) . ?
C1B_1 H1B_1 0.9300 . ?
C1B_1 O1B_1 1.42(3) . ?
C1B_1 C38B_1 1.39(4) . ?
C2B_1 H2B_1 0.9300 . ?
C2B_1 C14B_1 1.3900 . ?
C2B_1 C13B_1 1.3900 . ?
C14B_1 H14B_1 0.9300 . ?
C14B_1 O1B_1 1.3900 . ?
O1B_1 N2B_1 1.3900 . ?
N2B_1 C3B_1 1.3900 . ?
N2B_1 N4B_1 1.53(5) . ?
C3B_1 C13B_1 1.3900 . ?
C3B_1 C4B_1 1.3900 . ?
C13B_1 C15B_1 1.3900 . ?
C15B_1 H15B_1 0.9300 . ?
C15B_1 N1B_1 1.3900 . ?
N1B_1 HA_1 0.9300 . ?
N1B_1 C16B_1 1.3900 . ?
C16B_1 H16B_1 0.9300 . ?
C16B_1 C4B_1 1.3900 . ?
C4B_1 N3B_1 1.49(4) . ?
C7B_1 H7B_1 0.9300 . ?
C7B_1 C43B_1 1.404(14) . ?
C7B_1 C17B_1 1.41(2) . ?
C9B_1 C44B_1 1.3900 . ?
C9B_1 C40B_1 1.3900 . ?
C44B_1 C43B_1 1.3900 . ?
C43B_1 C42B_1 1.3900 . ?
C42B_1 C41B_1 1.3900 . ?
C42B_1 C12B_1 1.410(14) . ?
C41B_1 C40B_1 1.3900 . ?
C41B_1 C6B_1 1.3900 . ?
C40B_1 C39B_1 1.3900 . ?
C39B_1 H39B_1 0.9300 . ?
C39B_1 C22B_1 1.3900 . ?
C22B_1 H22B_1 0.9300 . ?
C22B_1 C8B_1 1.3900 . ?
C8B_1 H8B_1 0.9300 . ?
C8B_1 C6B_1 1.3900 . ?
C6B_1 C10B_1 1.369(18) . ?
C10B_1 H10B_1 0.9300 . ?
C10B_1 C30B_1 1.39(2) . ?
C12B_1 C29B_1 1.414(18) . ?
C12B_1 C30B_1 1.397(19) . ?
C17B_1 H17B_1 0.9300 . ?
C17B_1 C29B_1 1.37(2) . ?
C24B_1 H24B_1 0.9300 . ?
C24B_1 C38B_1 1.44(4) . ?
C24B_1 N4B_1 1.41(5) . ?
C26B_1 N3B_1 1.52(6) . ?
C26B_1 N4B_1 1.29(6) . ?
C29B_1 H29B_1 0.9300 . ?
C30B_1 H30B_1 0.9300 . ?
C31B_1 H31B_1 0.9300 . ?
C31B_1 C27B_1 1.3900 . ?
C31B_1 C20B_1 1.3900 . ?
C27B_1 H27B_1 0.9300 . ?
C27B_1 C19B_1 1.3900 . ?
C19B_1 C28B_1 1.3900 . ?
C28B_1 H28B_1 0.9300 . ?
C28B_1 O2B_1 1.3900 . ?
O2B_1 HC_1 0.9300 . ?
O2B_1 C20B_1 1.3900 . ?
C20B_1 H20B_1 0.9300 . ?
C37B_1 C36B_1 1.3900 . ?
C37B_1 C32B_1 1.3900 . ?
C36B_1 H36B_1 0.9300 . ?
C36B_1 C35B_1 1.3900 . ?
C35B_1 H35B_1 0.9300 . ?
C35B_1 C34B_1 1.3900 . ?
C34B_1 H34B_1 0.9300 . ?
C34B_1 C33B_1 1.3900 . ?
C33B_1 H33B_1 0.9300 . ?
C33B_1 C32B_1 1.3900 . ?
C32B_1 H32B_1 0.9300 . ?
C38B_1 H38B_1 0.9300 . ?
O1B_2 C1B_2 1.26(5) . ?
O2B_2 C23B_2 1.376(14) . ?
N1B_2 H1B_2 0.8600 . ?
N1B_2 N2B_2 1.26(3) . ?
N1B_2 C17B_2 1.38(4) . ?
N2B_2 C2B_2 1.25(4) . ?
N3B_2 N4B_2 1.301(19) . ?
N3B_2 C24B_2 1.405(17) . ?
N4B_2 H4BA_2 0.8600 . ?
N4B_2 C39B_2 1.405(18) . ?
C1B_2 C2B_2 1.44(4) . ?
C1B_2 C14B_2 1.69(5) . ?
C2B_2 C3B_2 1.48(4) . ?
C3B_2 C4B_2 1.36(2) . ?
C3B_2 C16B_2 1.39(2) . ?
C4B_2 H4B_2 0.9300 . ?
C4B_2 C5B_2 1.32(2) . ?
C5B_2 H5B_2 0.9300 . ?
C5B_2 C6B_2 1.30(3) . ?
C6B_2 H6B_2 0.9300 . ?
C6B_2 C7B_2 1.37(3) . ?
C7B_2 C8B_2 1.45(3) . ?
C7B_2 C16B_2 1.461(19) . ?
C8B_2 H8B_2 0.9300 . ?
C8B_2 C9B_2 1.31(3) . ?
C9B_2 H9B_2 0.9300 . ?
C9B_2 C10B_2 1.54(3) . ?
C10B_2 C11B_2 1.37(3) . ?
C10B_2 C15B_2 1.36(4) . ?
C11B_2 H11B_2 0.9300 . ?
C11B_2 C12B_2 1.40(3) . ?
C12B_2 H12B_2 0.9300 . ?
C12B_2 C13B_2 1.39(2) . ?
C13B_2 H13B_2 0.9300 . ?
C13B_2 C14B_2 1.31(5) . ?
C14B_2 C15B_2 1.45(5) . ?
C15B_2 C16B_2 1.41(3) . ?
C17B_2 C18B_2 1.37(2) . ?
C17B_2 C22B_2 1.37(2) . ?
C18B_2 H18B_2 0.9300 . ?
C18B_2 C19B_2 1.37(2) . ?
C19B_2 H19B_2 0.9300 . ?
C19B_2 C20B_2 1.40(2) . ?
C20B_2 H20B_2 0.9300 . ?
C20B_2 C21B_2 1.31(2) . ?
C21B_2 H21B_2 0.9300 . ?
C21B_2 C22B_2 1.35(2) . ?
C22B_2 H22B_2 0.9300 . ?
C23B_2 C24B_2 1.3900 . ?
C23B_2 C36B_2 1.3900 . ?
C24B_2 C25B_2 1.3900 . ?
C25B_2 C38B_2 1.3900 . ?
C25B_2 C26B_2 1.406(14) . ?
C38B_2 C37B_2 1.3900 . ?
C38B_2 C29B_2 1.396(15) . ?
C37B_2 C36B_2 1.3900 . ?
C37B_2 C32B_2 1.3900 . ?
C36B_2 C35B_2 1.3900 . ?
C35B_2 H35B_2 0.9300 . ?
C35B_2 C34B_2 1.3900 . ?
C34B_2 H34B_2 0.9300 . ?
C34B_2 C33B_2 1.3900 . ?
C33B_2 H33B_2 0.9300 . ?
C33B_2 C32B_2 1.3900 . ?
C32B_2 C31B_2 1.355(18) . ?
C26B_2 H26B_2 0.9300 . ?
C26B_2 C27B_2 1.44(2) . ?
C27B_2 H27B_2 0.9300 . ?
C27B_2 C28B_2 1.40(2) . ?
C28B_2 H28B_2 0.9300 . ?
C28B_2 C29B_2 1.421(19) . ?
C29B_2 C30B_2 1.392(19) . ?
C30B_2 H30B_2 0.9300 . ?
C30B_2 C31B_2 1.39(2) . ?
C31B_2 H31B_2 0.9300 . ?
C44B_2 H44B_2 0.9300 . ?
C44B_2 C43B_2 1.3900 . ?
C44B_2 C39B_2 1.3900 . ?
C43B_2 H43B_2 0.9300 . ?
C43B_2 C42B_2 1.3900 . ?
C42B_2 H42B_2 0.9300 . ?
C42B_2 C41B_2 1.3900 . ?
C41B_2 H41B_2 0.9300 . ?
C41B_2 C40B_2 1.3900 . ?
C40B_2 H40B_2 0.9300 . ?
C40B_2 C39B_2 1.3900 . ?

loop_
_geom_torsion_atom_site_label_1
_geom_torsion_atom_site_label_2
_geom_torsion_atom_site_label_3
_geom_torsion_atom_site_label_4
_geom_torsion
_geom_torsion_site_symmetry_1
_geom_torsion_site_symmetry_2
_geom_torsion_site_symmetry_3
_geom_torsion_site_symmetry_4
_geom_torsion_publ_flag
C18B_1 C26B_1 N3B_1 C23B_1 -8(5) . . . . ?
C18B_1 C26B_1 N3B_1 C4B_1 -174(3) . . . . ?
C18B_1 C26B_1 N4B_1 N2B_1 174(3) . . . . ?
C18B_1 C26B_1 N4B_1 C24B_1 15(8) . . . . ?
C21B_1 C9B_1 C44B_1 C5B_1 4.6(16) . . . . ?
C21B_1 C9B_1 C44B_1 C43B_1 -175.9(18) . . . . ?
C21B_1 C9B_1 C40B_1 C41B_1 175.9(18) . . . . ?
C21B_1 C9B_1 C40B_1 C39B_1 -4.1(18) . . . . ?
C5B_1 C11B_1 C19B_1 C27B_1 -9(2) . . . . ?
C5B_1 C11B_1 C19B_1 C28B_1 174.0(13) . . . . ?
C5B_1 C44B_1 C43B_1 C7B_1 3.9(15) . . . . ?
C5B_1 C44B_1 C43B_1 C42B_1 179.6(11) . . . . ?
C11B_1 C5B_1 C44B_1 C9B_1 3.3(18) . . . . ?
C11B_1 C5B_1 C44B_1 C43B_1 -176.2(12) . . . . ?
C11B_1 C19B_1 C28B_1 O2B_1 177.1(12) . . . . ?
C23B_1 C25B_1 C37B_1 C36B_1 -178(3) . . . . ?
C23B_1 C25B_1 C37B_1 C32B_1 4(5) . . . . ?
C25B_1 C23B_1 N3B_1 C4B_1 171(3) . . . . ?
C25B_1 C23B_1 N3B_1 C26B_1 7(5) . . . . ?
C25B_1 C37B_1 C36B_1 C35B_1 -178(3) . . . . ?
C25B_1 C37B_1 C32B_1 C33B_1 178(3) . . . . ?
C1B_1 O1B_1 N2B_1 C3B_1 -176.2(19) . . . . ?
C1B_1 O1B_1 N2B_1 N4B_1 9(3) . . . . ?
C2B_1 C14B_1 O1B_1 C1B_1 176.3(19) . . . . ?
C2B_1 C14B_1 O1B_1 N2B_1 0.0 . . . . ?
C2B_1 C13B_1 C15B_1 N1B_1 180.0 . . . . ?
C14B_1 C2B_1 C13B_1 C3B_1 0.0 . . . . ?
C14B_1 C2B_1 C13B_1 C15B_1 180.0 . . . . ?
C14B_1 O1B_1 N2B_1 C3B_1 0.0 . . . . ?
C14B_1 O1B_1 N2B_1 N4B_1 -175(2) . . . . ?
O1B_1 C1B_1 C38B_1 C24B_1 7(5) . . . . ?
O1B_1 N2B_1 C3B_1 C13B_1 0.0 . . . . ?
O1B_1 N2B_1 C3B_1 C4B_1 180.0 . . . . ?
O1B_1 N2B_1 N4B_1 C24B_1 -13(5) . . . . ?
O1B_1 N2B_1 N4B_1 C26B_1 -176(3) . . . . ?
N2B_1 C3B_1 C13B_1 C2B_1 0.0 . . . . ?
N2B_1 C3B_1 C13B_1 C15B_1 180.0 . . . . ?
N2B_1 C3B_1 C4B_1 C16B_1 180.0 . . . . ?
N2B_1 C3B_1 C4B_1 N3B_1 6.0(17) . . . . ?
C3B_1 N2B_1 N4B_1 C24B_1 171(3) . . . . ?
C3B_1 N2B_1 N4B_1 C26B_1 9(5) . . . . ?
C3B_1 C13B_1 C15B_1 N1B_1 0.0 . . . . ?
C3B_1 C4B_1 N3B_1 C23B_1 -175.9(18) . . . . ?
C3B_1 C4B_1 N3B_1 C26B_1 -10(3) . . . . ?
C13B_1 C2B_1 C14B_1 O1B_1 0.0 . . . . ?
C13B_1 C3B_1 C4B_1 C16B_1 0.0 . . . . ?
C13B_1 C3B_1 C4B_1 N3B_1 -174.0(17) . . . . ?
C13B_1 C15B_1 N1B_1 C16B_1 0.0 . . . . ?
C15B_1 N1B_1 C16B_1 C4B_1 0.0 . . . . ?
N1B_1 C16B_1 C4B_1 C3B_1 0.0 . . . . ?
N1B_1 C16B_1 C4B_1 N3B_1 174.5(16) . . . . ?
C16B_1 C4B_1 N3B_1 C23B_1 10(3) . . . . ?
C16B_1 C4B_1 N3B_1 C26B_1 176(2) . . . . ?
C4B_1 C3B_1 C13B_1 C2B_1 180.0 . . . . ?
C4B_1 C3B_1 C13B_1 C15B_1 0.0 . . . . ?
C7B_1 C43B_1 C42B_1 C41B_1 175.8(14) . . . . ?
C7B_1 C43B_1 C42B_1 C12B_1 -2.0(15) . . . . ?
C7B_1 C17B_1 C29B_1 C12B_1 2(3) . . . . ?
C9B_1 C44B_1 C43B_1 C7B_1 -175.7(14) . . . . ?
C9B_1 C44B_1 C43B_1 C42B_1 0.0 . . . . ?
C9B_1 C40B_1 C39B_1 C22B_1 180.0 . . . . ?
C44B_1 C5B_1 C11B_1 C19B_1 -176.4(12) . . . . ?
C44B_1 C9B_1 C40B_1 C41B_1 0.0 . . . . ?
C44B_1 C9B_1 C40B_1 C39B_1 180.0 . . . . ?
C44B_1 C43B_1 C42B_1 C41B_1 0.0 . . . . ?
C44B_1 C43B_1 C42B_1 C12B_1 -177.8(13) . . . . ?
C43B_1 C7B_1 C17B_1 C29B_1 -4(4) . . . . ?
C43B_1 C42B_1 C41B_1 C40B_1 0.0 . . . . ?
C43B_1 C42B_1 C41B_1 C6B_1 180.0 . . . . ?
C43B_1 C42B_1 C12B_1 C29B_1 0(2) . . . . ?
C43B_1 C42B_1 C12B_1 C30B_1 178.3(13) . . . . ?
C42B_1 C41B_1 C40B_1 C9B_1 0.0 . . . . ?
C42B_1 C41B_1 C40B_1 C39B_1 180.0 . . . . ?
C42B_1 C41B_1 C6B_1 C8B_1 180.0 . . . . ?
C42B_1 C41B_1 C6B_1 C10B_1 -0.1(14) . . . . ?
C42B_1 C12B_1 C29B_1 C17B_1 0(3) . . . . ?
C42B_1 C12B_1 C30B_1 C10B_1 3(3) . . . . ?
C41B_1 C42B_1 C12B_1 C29B_1 -177.7(12) . . . . ?
C41B_1 C42B_1 C12B_1 C30B_1 0(2) . . . . ?
C41B_1 C40B_1 C39B_1 C22B_1 0.0 . . . . ?
C41B_1 C6B_1 C10B_1 C30B_1 4(2) . . . . ?
C40B_1 C9B_1 C44B_1 C5B_1 -179.5(12) . . . . ?
C40B_1 C9B_1 C44B_1 C43B_1 0.0 . . . . ?
C40B_1 C41B_1 C6B_1 C8B_1 0.0 . . . . ?
C40B_1 C41B_1 C6B_1 C10B_1 179.9(14) . . . . ?
C40B_1 C39B_1 C22B_1 C8B_1 0.0 . . . . ?
C39B_1 C22B_1 C8B_1 C6B_1 0.0 . . . . ?
C22B_1 C8B_1 C6B_1 C41B_1 0.0 . . . . ?
C22B_1 C8B_1 C6B_1 C10B_1 -179.9(14) . . . . ?
C8B_1 C6B_1 C10B_1 C30B_1 -176.2(13) . . . . ?
C6B_1 C41B_1 C40B_1 C9B_1 180.0 . . . . ?
C6B_1 C41B_1 C40B_1 C39B_1 0.0 . . . . ?
C6B_1 C10B_1 C30B_1 C12B_1 -5(3) . . . . ?
C12B_1 C42B_1 C41B_1 C40B_1 177.9(13) . . . . ?
C12B_1 C42B_1 C41B_1 C6B_1 -2.1(13) . . . . ?
C17B_1 C7B_1 C43B_1 C44B_1 179.3(16) . . . . ?
C17B_1 C7B_1 C43B_1 C42B_1 4(3) . . . . ?
C29B_1 C12B_1 C30B_1 C10B_1 -178.5(16) . . . . ?
C30B_1 C12B_1 C29B_1 C17B_1 -178.2(18) . . . . ?
C31B_1 C27B_1 C19B_1 C11B_1 -176.8(13) . . . . ?
C31B_1 C27B_1 C19B_1 C28B_1 0.0 . . . . ?
C27B_1 C31B_1 C20B_1 O2B_1 0.0 . . . . ?
C27B_1 C19B_1 C28B_1 O2B_1 0.0 . . . . ?
C19B_1 C28B_1 O2B_1 C20B_1 0.0 . . . . ?
C28B_1 O2B_1 C20B_1 C31B_1 0.0 . . . . ?
C20B_1 C31B_1 C27B_1 C19B_1 0.0 . . . . ?
C37B_1 C36B_1 C35B_1 C34B_1 0.0 . . . . ?
C36B_1 C37B_1 C32B_1 C33B_1 0.0 . . . . ?
C36B_1 C35B_1 C34B_1 C33B_1 0.0 . . . . ?
C35B_1 C34B_1 C33B_1 C32B_1 0.0 . . . . ?
C34B_1 C33B_1 C32B_1 C37B_1 0.0 . . . . ?
C32B_1 C37B_1 C36B_1 C35B_1 0.0 . . . . ?
C38B_1 C1B_1 O1B_1 C14B_1 178(2) . . . . ?
C38B_1 C1B_1 O1B_1 N2B_1 -5(4) . . . . ?
C38B_1 C24B_1 N4B_1 N2B_1 16(6) . . . . ?
C38B_1 C24B_1 N4B_1 C26B_1 177(4) . . . . ?
N3B_1 C23B_1 C25B_1 C37B_1 173(3) . . . . ?
N3B_1 C26B_1 N4B_1 N2B_1 -15(7) . . . . ?
N3B_1 C26B_1 N4B_1 C24B_1 -174(4) . . . . ?
N4B_1 N2B_1 C3B_1 C13B_1 175(3) . . . . ?
N4B_1 N2B_1 C3B_1 C4B_1 -5(3) . . . . ?
N4B_1 C24B_1 C38B_1 C1B_1 -14(5) . . . . ?
N4B_1 C26B_1 N3B_1 C23B_1 -180(4) . . . . ?
N4B_1 C26B_1 N3B_1 C4B_1 15(6) . . . . ?
O1B_2 C1B_2 C2B_2 N2B_2 -14(6) . . . . ?
O1B_2 C1B_2 C2B_2 C3B_2 161(4) . . . . ?
O1B_2 C1B_2 C14B_2 C13B_2 22(6) . . . . ?
O1B_2 C1B_2 C14B_2 C15B_2 -177(4) . . . . ?
O2B_2 C23B_2 C24B_2 N3B_2 -3.7(14) . . . . ?
O2B_2 C23B_2 C24B_2 C25B_2 175.9(17) . . . . ?
O2B_2 C23B_2 C36B_2 C37B_2 -176.1(16) . . . . ?
O2B_2 C23B_2 C36B_2 C35B_2 3.9(16) . . . . ?
N1B_2 N2B_2 C2B_2 C1B_2 -7(5) . . . . ?
N1B_2 N2B_2 C2B_2 C3B_2 179(3) . . . . ?
N1B_2 C17B_2 C18B_2 C19B_2 -175(4) . . . . ?
N1B_2 C17B_2 C22B_2 C21B_2 174(4) . . . . ?
N2B_2 N1B_2 C17B_2 C18B_2 -171(3) . . . . ?
N2B_2 N1B_2 C17B_2 C22B_2 11(5) . . . . ?
N2B_2 C2B_2 C3B_2 C4B_2 -10(4) . . . . ?
N2B_2 C2B_2 C3B_2 C16B_2 177(3) . . . . ?
N3B_2 N4B_2 C39B_2 C44B_2 9(2) . . . . ?
N3B_2 N4B_2 C39B_2 C40B_2 -173.3(13) . . . . ?
N3B_2 C24B_2 C25B_2 C38B_2 179.7(11) . . . . ?
N3B_2 C24B_2 C25B_2 C26B_2 -4.9(16) . . . . ?
N4B_2 N3B_2 C24B_2 C23B_2 -4.9(19) . . . . ?
N4B_2 N3B_2 C24B_2 C25B_2 175.5(13) . . . . ?
C1B_2 C2B_2 C3B_2 C4B_2 175(3) . . . . ?
C1B_2 C2B_2 C3B_2 C16B_2 2(4) . . . . ?
C1B_2 C14B_2 C15B_2 C10B_2 -173(3) . . . . ?
C1B_2 C14B_2 C15B_2 C16B_2 20(6) . . . . ?
C2B_2 C1B_2 C14B_2 C13B_2 180(4) . . . . ?
C2B_2 C1B_2 C14B_2 C15B_2 -19(6) . . . . ?
C2B_2 C3B_2 C4B_2 C5B_2 -176(2) . . . . ?
C2B_2 C3B_2 C16B_2 C7B_2 175(2) . . . . ?
C2B_2 C3B_2 C16B_2 C15B_2 -2(3) . . . . ?
C3B_2 C4B_2 C5B_2 C6B_2 1(3) . . . . ?
C4B_2 C3B_2 C16B_2 C7B_2 2(2) . . . . ?
C4B_2 C3B_2 C16B_2 C15B_2 -175(2) . . . . ?
C4B_2 C5B_2 C6B_2 C7B_2 1(3) . . . . ?
C5B_2 C6B_2 C7B_2 C8B_2 177.9(18) . . . . ?
C5B_2 C6B_2 C7B_2 C16B_2 -2(3) . . . . ?
C6B_2 C7B_2 C8B_2 C9B_2 176(2) . . . . ?
C6B_2 C7B_2 C16B_2 C3B_2 0(2) . . . . ?
C6B_2 C7B_2 C16B_2 C15B_2 178(2) . . . . ?
C7B_2 C8B_2 C9B_2 C10B_2 5(4) . . . . ?
C8B_2 C7B_2 C16B_2 C3B_2 -179.6(13) . . . . ?
C8B_2 C7B_2 C16B_2 C15B_2 -2(3) . . . . ?
C8B_2 C9B_2 C10B_2 C11B_2 -179(3) . . . . ?
C8B_2 C9B_2 C10B_2 C15B_2 -1(4) . . . . ?
C9B_2 C10B_2 C11B_2 C12B_2 179(3) . . . . ?
C9B_2 C10B_2 C15B_2 C14B_2 -172(4) . . . . ?
C9B_2 C10B_2 C15B_2 C16B_2 -4(5) . . . . ?
C10B_2 C11B_2 C12B_2 C13B_2 -3(4) . . . . ?
C10B_2 C15B_2 C16B_2 C3B_2 -177(3) . . . . ?
C10B_2 C15B_2 C16B_2 C7B_2 6(4) . . . . ?
C11B_2 C10B_2 C15B_2 C14B_2 6(6) . . . . ?
C11B_2 C10B_2 C15B_2 C16B_2 173(3) . . . . ?
C11B_2 C12B_2 C13B_2 C14B_2 -3(4) . . . . ?
C12B_2 C13B_2 C14B_2 C1B_2 170(3) . . . . ?
C12B_2 C13B_2 C14B_2 C15B_2 11(6) . . . . ?
C13B_2 C14B_2 C15B_2 C10B_2 -12(6) . . . . ?
C13B_2 C14B_2 C15B_2 C16B_2 -180(3) . . . . ?
C14B_2 C1B_2 C2B_2 N2B_2 -166(4) . . . . ?
C14B_2 C1B_2 C2B_2 C3B_2 9(5) . . . . ?
C14B_2 C15B_2 C16B_2 C3B_2 -10(5) . . . . ?
C14B_2 C15B_2 C16B_2 C7B_2 172(3) . . . . ?
C15B_2 C10B_2 C11B_2 C12B_2 1(6) . . . . ?
C16B_2 C3B_2 C4B_2 C5B_2 -3(3) . . . . ?
C16B_2 C7B_2 C8B_2 C9B_2 -4(3) . . . . ?
C17B_2 N1B_2 N2B_2 C2B_2 -179(4) . . . . ?
C17B_2 C18B_2 C19B_2 C20B_2 2(3) . . . . ?
C18B_2 C17B_2 C22B_2 C21B_2 -4(3) . . . . ?
C18B_2 C19B_2 C20B_2 C21B_2 -6(3) . . . . ?
C19B_2 C20B_2 C21B_2 C22B_2 6(3) . . . . ?
C20B_2 C21B_2 C22B_2 C17B_2 -1(3) . . . . ?
C22B_2 C17B_2 C18B_2 C19B_2 3(3) . . . . ?
C23B_2 C24B_2 C25B_2 C38B_2 0.0 . . . . ?
C23B_2 C24B_2 C25B_2 C26B_2 175.4(14) . . . . ?
C23B_2 C36B_2 C35B_2 C34B_2 180.0 . . . . ?
C24B_2 N3B_2 N4B_2 C39B_2 177.6(13) . . . . ?
C24B_2 C23B_2 C36B_2 C37B_2 0.0 . . . . ?
C24B_2 C23B_2 C36B_2 C35B_2 180.0 . . . . ?
C24B_2 C25B_2 C38B_2 C37B_2 0.0 . . . . ?
C24B_2 C25B_2 C38B_2 C29B_2 179.3(14) . . . . ?
C24B_2 C25B_2 C26B_2 C27B_2 -178.7(18) . . . . ?
C25B_2 C38B_2 C37B_2 C36B_2 0.0 . . . . ?
C25B_2 C38B_2 C37B_2 C32B_2 180.0 . . . . ?
C25B_2 C38B_2 C29B_2 C28B_2 -3(2) . . . . ?
C25B_2 C38B_2 C29B_2 C30B_2 -178.6(13) . . . . ?
C25B_2 C26B_2 C27B_2 C28B_2 2(4) . . . . ?
C38B_2 C25B_2 C26B_2 C27B_2 -3(3) . . . . ?
C38B_2 C37B_2 C36B_2 C23B_2 0.0 . . . . ?
C38B_2 C37B_2 C36B_2 C35B_2 180.0 . . . . ?
C38B_2 C37B_2 C32B_2 C33B_2 180.0 . . . . ?
C38B_2 C37B_2 C32B_2 C31B_2 1.3(15) . . . . ?
C38B_2 C29B_2 C30B_2 C31B_2 -4(3) . . . . ?
C37B_2 C38B_2 C29B_2 C28B_2 176.8(12) . . . . ?
C37B_2 C38B_2 C29B_2 C30B_2 1(2) . . . . ?
C37B_2 C36B_2 C35B_2 C34B_2 0.0 . . . . ?
C37B_2 C32B_2 C31B_2 C30B_2 -5(2) . . . . ?
C36B_2 C23B_2 C24B_2 N3B_2 -179.6(12) . . . . ?
C36B_2 C23B_2 C24B_2 C25B_2 0.0 . . . . ?
C36B_2 C37B_2 C32B_2 C33B_2 0.0 . . . . ?
C36B_2 C37B_2 C32B_2 C31B_2 -178.7(15) . . . . ?
C36B_2 C35B_2 C34B_2 C33B_2 0.0 . . . . ?
C35B_2 C34B_2 C33B_2 C32B_2 0.0 . . . . ?
C34B_2 C33B_2 C32B_2 C37B_2 0.0 . . . . ?
C34B_2 C33B_2 C32B_2 C31B_2 178.8(14) . . . . ?
C33B_2 C32B_2 C31B_2 C30B_2 176.7(13) . . . . ?
C32B_2 C37B_2 C36B_2 C23B_2 180.0 . . . . ?
C32B_2 C37B_2 C36B_2 C35B_2 0.0 . . . . ?
C26B_2 C25B_2 C38B_2 C37B_2 -175.4(14) . . . . ?
C26B_2 C25B_2 C38B_2 C29B_2 3.9(16) . . . . ?
C26B_2 C27B_2 C28B_2 C29B_2 0(4) . . . . ?
C27B_2 C28B_2 C29B_2 C38B_2 1(3) . . . . ?
C27B_2 C28B_2 C29B_2 C30B_2 177(2) . . . . ?
C28B_2 C29B_2 C30B_2 C31B_2 180.0(17) . . . . ?
C29B_2 C38B_2 C37B_2 C36B_2 -179.3(13) . . . . ?
C29B_2 C38B_2 C37B_2 C32B_2 0.7(13) . . . . ?
C29B_2 C30B_2 C31B_2 C32B_2 6(3) . . . . ?
C44B_2 C43B_2 C42B_2 C41B_2 0.0 . . . . ?
C43B_2 C44B_2 C39B_2 N4B_2 177.4(13) . . . . ?
C43B_2 C44B_2 C39B_2 C40B_2 0.0 . . . . ?
C43B_2 C42B_2 C41B_2 C40B_2 0.0 . . . . ?
C42B_2 C41B_2 C40B_2 C39B_2 0.0 . . . . ?
C41B_2 C40B_2 C39B_2 N4B_2 -177.6(12) . . . . ?
C41B_2 C40B_2 C39B_2 C44B_2 0.0 . . . . ?
C39B_2 C44B_2 C43B_2 C42B_2 0.0 . . . . ?
